data_4062146
_journal_name_full Organometallics
_journal_year 2003
_chemical_formula_sum 'C32 H30 Cl2 Fe N2 P'
_chemical_formula_weight 600.30
_space_group_IT_number 33
_symmetry_cell_setting orthorhombic
_symmetry_space_group_name_Hall 'P 2c -2n'
_symmetry_space_group_name_H-M 'P n a 21'
_cell_angle_alpha 90.00
_cell_angle_beta 90.00
_cell_angle_gamma 90.00
_cell_formula_units_Z 4
_cell_length_a 16.655(9)
_cell_length_b 20.504(11)
_cell_length_c 9.028(5)
_cell_measurement_temperature 293(2)
_cell_volume 3083(3)
_diffrn_ambient_temperature 293(2)
_exptl_crystal_density_diffrn 1.293
_cod_depositor_comments
;
The following automatic conversions were performed:
'_symmetry_cell_setting' value 'Orthorhombic' changed to 'orthorhombic'
according to '/home/saulius/struct/CIF-dictionaries/cif_core.dic'
dictionary named 'cif_core.dic' version 2.4.1 from 2010-06-29.

Automatic conversion script
Id: cif_fix_enum 1527 2010-12-29 10:47:43Z saulius 
;
_cod_original_sg_symbol_H-M 'P ? ? ?'
_cod_database_code 4062146

loop_
_symmetry_equiv_pos_as_xyz
'x, y, z'
'-x, -y, z+1/2'
'x+1/2, -y+1/2, z'
'-x+1/2, y+1/2, z+1/2'

loop_
_atom_site_label
_atom_site_type_symbol
_atom_site_fract_x
_atom_site_fract_y
_atom_site_fract_z
_atom_site_U_iso_or_equiv
_atom_site_adp_type
_atom_site_occupancy
_atom_site_symmetry_multiplicity
_atom_site_calc_flag
_atom_site_refinement_flags
_atom_site_disorder_assembly
_atom_site_disorder_group
Fe1 Fe 0.67751(6) 0.72595(5) 0.39747(13) 0.0668(3) Uani 1 1 d . . .
Cl1 Cl 0.73382(10) 0.66757(9) 0.2026(2) 0.0646(5) Uani 1 1 d . . .
Cl2 Cl 0.74800(10) 0.72723(10) 0.61873(19) 0.0696(5) Uani 1 1 d . . .
P1 P 0.53574(11) 0.81190(10) 0.2814(2) 0.0575(5) Uani 1 1 d . . .
N1 N 0.5524(3) 0.6956(3) 0.4206(6) 0.0566(14) Uani 1 1 d . . .
N2 N 0.6289(3) 0.8127(3) 0.3281(6) 0.0602(15) Uani 1 1 d . . .
C1 C 0.4973(4) 0.7354(3) 0.3552(7) 0.0523(17) Uani 1 1 d . . .
C2 C 0.4175(4) 0.7194(4) 0.3414(9) 0.067(2) Uani 1 1 d . . .
H2A H 0.3816 0.7472 0.2943 0.080 Uiso 1 1 calc R . .
C3 C 0.3926(4) 0.6605(4) 0.4000(11) 0.079(2) Uani 1 1 d . . .
H3A H 0.3385 0.6491 0.3985 0.095 Uiso 1 1 calc R . .
C4 C 0.4475(5) 0.6198(4) 0.4593(10) 0.077(2) Uani 1 1 d . . .
H4A H 0.4315 0.5786 0.4911 0.093 Uiso 1 1 calc R . .
C5 C 0.5269(4) 0.6379(4) 0.4737(9) 0.0647(18) Uani 1 1 d . . .
C6 C 0.5890(5) 0.5934(4) 0.5477(10) 0.084(2) Uani 1 1 d . . .
H6A H 0.6422 0.6113 0.5310 0.101 Uiso 1 1 calc R . .
H6B H 0.5795 0.5931 0.6537 0.101 Uiso 1 1 calc R . .
C7 C 0.5867(5) 0.5255(4) 0.4917(11) 0.080(2) Uani 1 1 d . . .
C8 C 0.6328(6) 0.5099(5) 0.3643(12) 0.098(3) Uani 1 1 d . . .
H8A H 0.6631 0.5418 0.3169 0.118 Uiso 1 1 calc R . .
C9 C 0.6317(8) 0.4462(7) 0.3115(13) 0.117(4) Uani 1 1 d . . .
H9A H 0.6630 0.4361 0.2293 0.141 Uiso 1 1 calc R . .
C10 C 0.5880(9) 0.3988(6) 0.373(2) 0.130(5) Uani 1 1 d . . .
H10A H 0.5898 0.3568 0.3338 0.156 Uiso 1 1 calc R . .
C11 C 0.5401(8) 0.4119(6) 0.494(2) 0.127(4) Uani 1 1 d . . .
H11A H 0.5074 0.3795 0.5331 0.152 Uiso 1 1 calc R . .
C12 C 0.5412(6) 0.4768(5) 0.5595(13) 0.113(4) Uani 1 1 d . . .
H12A H 0.4861 0.4921 0.5644 0.136 Uiso 1 1 calc R . .
H12B H 0.5601 0.4724 0.6606 0.136 Uiso 1 1 calc R . .
C13 C 0.5121(4) 0.8037(4) 0.0843(8) 0.0645(19) Uani 1 1 d . . .
C14 C 0.4438(5) 0.8329(5) 0.0278(9) 0.086(3) Uani 1 1 d . . .
H14A H 0.4122 0.8606 0.0850 0.103 Uiso 1 1 calc R . .
C15 C 0.4242(7) 0.8185(5) -0.1214(12) 0.110(3) Uani 1 1 d . . .
H15A H 0.3780 0.8359 -0.1634 0.132 Uiso 1 1 calc R . .
C16 C 0.4740(8) 0.7784(6) -0.2054(12) 0.112(4) Uani 1 1 d . . .
H16A H 0.4610 0.7703 -0.3039 0.135 Uiso 1 1 calc R . .
C17 C 0.5394(7) 0.7517(5) -0.1489(10) 0.096(3) Uani 1 1 d . . .
H17A H 0.5715 0.7251 -0.2075 0.115 Uiso 1 1 calc R . .
C18 C 0.5605(6) 0.7634(4) -0.0007(9) 0.080(2) Uani 1 1 d . . .
H18A H 0.6063 0.7445 0.0397 0.096 Uiso 1 1 calc R . .
C19 C 0.4779(4) 0.8794(3) 0.3504(8) 0.0602(18) Uani 1 1 d . . .
C20 C 0.5011(6) 0.9411(4) 0.3000(11) 0.089(2) Uani 1 1 d . . .
H20A H 0.5423 0.9460 0.2314 0.107 Uiso 1 1 calc R . .
C21 C 0.4596(7) 0.9961(5) 0.3573(13) 0.106(3) Uani 1 1 d . . .
H21A H 0.4740 1.0376 0.3256 0.127 Uiso 1 1 calc R . .
C22 C 0.3989(6) 0.9893(5) 0.4578(13) 0.101(3) Uani 1 1 d . . .
H22A H 0.3743 1.0260 0.4979 0.121 Uiso 1 1 calc R . .
C23 C 0.3742(5) 0.9279(5) 0.4998(10) 0.089(3) Uani 1 1 d . . .
H23A H 0.3303 0.9230 0.5623 0.107 Uiso 1 1 calc R . .
C24 C 0.4146(5) 0.8736(4) 0.4492(8) 0.074(2) Uani 1 1 d . . .
H24A H 0.3991 0.8325 0.4819 0.089 Uiso 1 1 calc R . .
C25 C 0.6718(4) 0.8740(4) 0.3380(10) 0.075(2) Uani 1 1 d . . .
C26 C 0.7177(5) 0.8980(5) 0.2198(12) 0.101(3) Uani 1 1 d . . .
C27 C 0.7563(6) 0.9596(6) 0.2406(17) 0.125(5) Uani 1 1 d . . .
H27A H 0.7848 0.9766 0.1607 0.150 Uiso 1 1 calc R . .
C28 C 0.7551(8) 0.9944(7) 0.363(3) 0.151(6) Uani 1 1 d . . .
H28A H 0.7811 1.0344 0.3688 0.181 Uiso 1 1 calc R . .
C29 C 0.7158(7) 0.9704(5) 0.4749(18) 0.124(4) Uani 1 1 d . . .
H29A H 0.7157 0.9947 0.5619 0.149 Uiso 1 1 calc R . .
C30 C 0.6717(6) 0.9085(5) 0.4766(13) 0.093(3) Uani 1 1 d . . .
C31 C 0.6306(6) 0.8828(5) 0.6088(10) 0.102(3) Uani 1 1 d . . .
H31A H 0.6064 0.8415 0.5856 0.154 Uiso 1 1 calc R . .
H31B H 0.5898 0.9130 0.6395 0.154 Uiso 1 1 calc R . .
H31C H 0.6688 0.8772 0.6873 0.154 Uiso 1 1 calc R . .
C32 C 0.7236(6) 0.8554(6) 0.0725(12) 0.121(4) Uani 1 1 d . . .
H32A H 0.6935 0.8158 0.0850 0.181 Uiso 1 1 calc R . .
H32B H 0.7788 0.8450 0.0531 0.181 Uiso 1 1 calc R . .
H32C H 0.7021 0.8797 -0.0092 0.181 Uiso 1 1 calc R . .

loop_
_atom_site_aniso_label
_atom_site_aniso_U_11
_atom_site_aniso_U_22
_atom_site_aniso_U_33
_atom_site_aniso_U_23
_atom_site_aniso_U_13
_atom_site_aniso_U_12
Fe1 0.0428(6) 0.0864(7) 0.0711(6) 0.0083(6) -0.0003(5) 0.0049(5)
Cl1 0.0454(9) 0.0815(12) 0.0668(10) 0.0004(10) 0.0116(9) 0.0158(8)
Cl2 0.0378(9) 0.1114(16) 0.0597(9) 0.0002(10) -0.0156(8) 0.0133(9)
P1 0.0424(10) 0.0729(13) 0.0574(10) 0.0087(9) -0.0001(9) 0.0008(8)
N1 0.046(3) 0.071(4) 0.052(3) 0.009(3) -0.001(3) 0.003(3)
N2 0.038(3) 0.076(4) 0.066(3) 0.003(3) -0.003(3) -0.008(3)
C1 0.036(4) 0.069(4) 0.052(4) -0.004(3) -0.002(3) 0.003(3)
C2 0.047(4) 0.069(5) 0.084(5) 0.005(4) -0.005(4) -0.004(4)
C3 0.044(4) 0.080(5) 0.113(6) 0.008(6) -0.017(5) -0.005(4)
C4 0.062(5) 0.072(5) 0.098(6) 0.015(5) -0.013(4) -0.019(4)
C5 0.054(4) 0.071(5) 0.069(4) 0.013(4) 0.000(4) 0.001(4)
C6 0.071(5) 0.080(6) 0.100(6) 0.018(5) -0.023(5) 0.000(4)
C7 0.059(5) 0.079(6) 0.101(6) 0.026(5) -0.011(5) 0.007(4)
C8 0.098(7) 0.090(7) 0.106(8) 0.026(6) -0.007(6) 0.009(5)
C9 0.119(10) 0.135(12) 0.099(7) -0.009(8) -0.020(7) 0.025(8)
C10 0.103(9) 0.103(9) 0.185(15) -0.012(10) -0.051(10) 0.008(8)
C11 0.109(9) 0.081(8) 0.190(14) 0.036(9) -0.026(9) -0.013(7)
C12 0.089(7) 0.110(9) 0.140(9) 0.053(8) -0.013(7) 0.013(6)
C13 0.050(4) 0.079(5) 0.065(5) 0.008(4) 0.000(4) -0.004(4)
C14 0.072(5) 0.114(7) 0.070(5) 0.015(5) -0.017(4) 0.011(5)
C15 0.113(8) 0.136(9) 0.081(7) 0.016(7) -0.036(6) 0.014(6)
C16 0.139(11) 0.128(9) 0.069(6) 0.009(6) -0.026(8) -0.016(7)
C17 0.115(8) 0.111(7) 0.061(5) -0.001(5) 0.007(5) 0.002(6)
C18 0.084(6) 0.095(6) 0.062(5) 0.003(5) -0.001(4) 0.002(5)
C19 0.052(4) 0.066(5) 0.063(4) 0.011(4) 0.000(4) -0.004(3)
C20 0.083(6) 0.082(6) 0.101(6) 0.011(5) 0.006(5) 0.019(5)
C21 0.108(8) 0.079(6) 0.130(9) 0.020(6) -0.017(7) -0.004(6)
C22 0.085(7) 0.096(8) 0.122(8) -0.017(6) -0.010(6) 0.029(6)
C23 0.082(6) 0.095(7) 0.089(6) -0.014(6) 0.003(5) 0.018(6)
C24 0.073(5) 0.077(5) 0.073(5) -0.004(4) 0.002(4) 0.010(4)
C25 0.045(4) 0.091(6) 0.090(6) 0.020(5) 0.000(4) 0.007(4)
C26 0.053(5) 0.137(9) 0.114(9) 0.056(7) 0.003(5) -0.001(6)
C27 0.070(7) 0.126(10) 0.178(14) 0.068(10) -0.018(8) -0.051(7)
C28 0.106(10) 0.124(11) 0.222(18) 0.036(13) -0.040(12) -0.061(8)
C29 0.091(7) 0.095(8) 0.186(12) -0.012(8) -0.054(9) -0.024(7)
C30 0.075(6) 0.098(7) 0.107(7) 0.000(6) -0.023(6) -0.001(5)
C31 0.095(7) 0.128(8) 0.085(6) -0.025(6) -0.006(6) -0.001(6)
C32 0.084(7) 0.163(10) 0.115(8) 0.043(8) 0.031(6) -0.024(7)

loop_
_geom_bond_atom_site_label_1
_geom_bond_atom_site_label_2
_geom_bond_distance
_geom_bond_site_symmetry_2
_geom_bond_publ_flag
Fe1 N2 2.053(6) . ?
Fe1 N1 2.184(5) . ?
Fe1 Cl2 2.317(2) . ?
Fe1 Cl1 2.325(2) . ?
P1 N2 1.608(6) . ?
P1 C19 1.798(7) . ?
P1 C1 1.820(7) . ?
P1 C13 1.829(8) . ?
N1 C5 1.345(8) . ?
N1 C1 1.363(8) . ?
N2 C25 1.448(10) . ?
C1 C2 1.375(9) . ?
C2 C3 1.381(10) . ?
C3 C4 1.350(10) . ?
C4 C5 1.380(10) . ?
C5 C6 1.532(10) . ?
C6 C7 1.483(12) . ?
C7 C12 1.394(12) . ?
C7 C8 1.419(13) . ?
C8 C9 1.392(15) . ?
C9 C10 1.334(16) . ?
C10 C11 1.378(19) . ?
C11 C12 1.457(16) . ?
C13 C14 1.383(11) . ?
C13 C18 1.387(11) . ?
C14 C15 1.417(14) . ?
C15 C16 1.392(15) . ?
C16 C17 1.320(14) . ?
C17 C18 1.404(13) . ?
C19 C24 1.386(10) . ?
C19 C20 1.400(11) . ?
C20 C21 1.420(13) . ?
C21 C22 1.365(14) . ?
C22 C23 1.378(13) . ?
C23 C24 1.378(11) . ?
C25 C26 1.403(12) . ?
C25 C30 1.437(13) . ?
C26 C27 1.430(15) . ?
C26 C32 1.594(14) . ?
C27 C28 1.312(19) . ?
C28 C29 1.30(2) . ?
C29 C30 1.466(14) . ?
C30 C31 1.473(14) . ?
